data_9000566
loop_
_publ_author_name
'Bayliss, P.'

_publ_section_title
;
 Crystal structure refinement of arsenian ullmannite
;
_journal_name_full 'American Mineralogist'
_journal_page_first 369
_journal_page_last 373
_journal_volume 62
_journal_year 1977
_chemical_formula_sum 'As0.195 Bi0.02 Co0.06 Ni1.94 S1.97 Sb1.815'
_chemical_name_mineral Ullmannite
_space_group_IT_number 1
_symmetry_space_group_name_Hall 'P 1'
_symmetry_space_group_name_H-M 'P 1'
_cell_angle_alpha 90
_cell_angle_beta 90
_cell_angle_gamma 90
_cell_formula_units_Z 2
_cell_length_a 5.886
_cell_length_b 5.886
_cell_length_c 5.886
_cell_volume 203.920
_database_code_amcsd 0000577
_exptl_crystal_density_diffrn 6.846
_cod_original_formula_sum '(Ni1.94 Co.06) S1.97 As.195 Sb1.815 Bi.02'
_cod_database_code 9000566

loop_
_space_group_symop_operation_xyz
x,y,z

loop_
_atom_site_aniso_label
_atom_site_aniso_U_11
_atom_site_aniso_U_22
_atom_site_aniso_U_33
_atom_site_aniso_U_12
_atom_site_aniso_U_13
_atom_site_aniso_U_23
Ni1 0.01053 0.00685 0.00878 0.00070 0.00123 0.00123
Co1 0.01053 0.00685 0.00878 0.00070 0.00123 0.00123
Ni2 0.00878 0.00667 0.00965 -0.00035 0.00035 0.00088
Co2 0.00878 0.00667 0.00965 -0.00035 0.00035 0.00088
Ni3 0.00895 0.00790 0.00825 -0.00035 0.00035 0.00158
Co3 0.00895 0.00790 0.00825 -0.00035 0.00035 0.00158
Ni4 0.00948 0.00632 0.00825 -0.00035 0.00070 0.00035
Co4 0.00948 0.00632 0.00825 -0.00035 0.00070 0.00035
S1 0.01281 0.00825 0.00913 -0.00228 0.00053 0.00140
As1_1 0.01281 0.00825 0.00913 -0.00228 0.00053 0.00140
S2 0.01211 0.00702 0.00878 -0.00193 0.00000 -0.00070
S3 0.01334 0.01106 0.01141 0.00193 0.00070 0.00211
As3_1 0.01334 0.01106 0.01141 0.00193 0.00070 0.00211
S4 0.01281 0.00720 0.00860 0.00158 0.00105 0.00018
Sb1 0.00842 0.00685 0.00860 0.00000 0.00105 0.00105
As1_2 0.00842 0.00685 0.00860 0.00000 0.00105 0.00105
Sb2 0.00878 0.00702 0.00842 0.00018 0.00053 0.00070
As2 0.00878 0.00702 0.00842 0.00018 0.00053 0.00070
Bi2 0.00878 0.00702 0.00842 0.00018 0.00053 0.00070
Sb3 0.00913 0.00667 0.00842 -0.00018 0.00053 0.00105
As3_2 0.00913 0.00667 0.00842 -0.00018 0.00053 0.00105
Bi3 0.00913 0.00667 0.00842 -0.00018 0.00053 0.00105
Sb4 0.00807 0.00562 0.00737 -0.00018 0.00088 0.00053
As4 0.00807 0.00562 0.00737 -0.00018 0.00088 0.00053

loop_
_atom_site_label
_atom_site_fract_x
_atom_site_fract_y
_atom_site_fract_z
_atom_site_occupancy
Ni1 -0.01740 -0.01620 -0.01790 0.97000
Co1 -0.01740 -0.01620 -0.01790 0.03000
Ni2 0.51650 0.01840 0.48410 0.97000
Co2 0.51650 0.01840 0.48410 0.03000
Ni3 0.48110 0.51700 0.01640 0.97000
Co3 0.48110 0.51700 0.01640 0.03000
Ni4 0.01630 0.48330 0.51710 0.97000
Co4 0.01630 0.48330 0.51710 0.03000
S1 0.38180 0.38290 0.38150 0.99000
As1_1 0.38180 0.38290 0.38150 0.01000
S2 0.12000 0.62000 0.88160 1.00000
S3 0.88160 0.11930 0.61860 0.95000
As3_1 0.88160 0.11930 0.61860 0.05000
S4 0.61890 0.88350 0.11850 1.00000
Sb1 0.62490 0.62660 0.62590 0.96000
As1_2 0.62490 0.62660 0.62590 0.04000
Sb2 0.87360 0.37440 0.12550 0.91000
As2 0.87360 0.37440 0.12550 0.06000
Bi2 0.87360 0.37440 0.12550 0.03000
Sb3 0.12560 0.87480 0.37430 0.96000
As3_2 0.12560 0.87480 0.37430 0.03000
Bi3 0.12560 0.87480 0.37430 0.01000
Sb4 0.37440 0.12620 0.87450 0.80000
As4 0.37440 0.12620 0.87450 0.20000

loop_
_cod_changelog_entry_id
_cod_changelog_entry_author
_cod_changelog_entry_date
_cod_changelog_entry_text
1
;cod-tools version 3.10.1
Id: cif_fix_AMCSD_atom_labels 10224 2024-08-07 11:09:31Z saulius
;
2024-08-07T19:38:04+03:00
;Changed the following '_atom_site_label' values:
the first duplicated label 'As1'  converted to 'As1_1'
duplicated label 'As1' at index 15 converted to 'As1_2'
the first duplicated label 'As3'  converted to 'As3_1'
duplicated label 'As3' at index 20 converted to 'As3_2'
;

loop_
_cod_related_entry_id
_cod_related_entry_database
_cod_related_entry_code
1 AMCSD 0000577
